data_2220137
loop_
_publ_author_name
'Xie, Hai'
'Meng, Shuang-Ming'
'Fan, Yue-Qin'
'Guo, Yong'

_publ_section_title
3-Phenyl-2-(piperidin-1-yl)-3,5,6,8-tetrahydro-4<i>H</i>-thiopyrano[3',4':2,3]thieno[5,4-<i>d</i>]pyrimidin-4-one
_journal_coeditor_code CV2480
_journal_issue 12
_journal_name_full 'Acta Crystallographica Section E'
_journal_page_first o2434
_journal_paper_doi 10.1107/S1600536808038683
_journal_volume 64
_journal_year 2008
_chemical_formula_iupac 'C20 H21 N3 O S2'
_chemical_formula_moiety 'C20 H21 N3 O S2'
_chemical_formula_sum 'C20 H21 N3 O S2'
_chemical_formula_weight 383.52
_chemical_name_systematic
;
3-Phenyl-2-(piperidin-1-yl)-3,5,6,8-tetrahydro-4H-
thiopyrano[3',4':2,3]thieno[5,4-d]pyrimidin-4-one
;
_space_group_IT_number 2
_symmetry_cell_setting triclinic
_symmetry_space_group_name_Hall '-P 1'
_symmetry_space_group_name_H-M 'P -1'
_atom_sites_solution_hydrogens geom
_atom_sites_solution_primary direct
_atom_sites_solution_secondary difmap
_audit_creation_method SHELXL-97
_cell_angle_alpha 117.573(4)
_cell_angle_beta 106.099(4)
_cell_angle_gamma 97.322(4)
_cell_formula_units_Z 2
_cell_length_a 9.851(2)
_cell_length_b 10.755(3)
_cell_length_c 10.864(3)
_cell_measurement_reflns_used 2241
_cell_measurement_temperature 298(2)
_cell_measurement_theta_max 27.606
_cell_measurement_theta_min 2.239
_cell_volume 935.0(4)
_computing_cell_refinement 'SAINT (Bruker, 2007)'
_computing_data_collection 'SMART (Bruker, 2007)'
_computing_data_reduction 'SAINT (Bruker, 2007)'
_computing_molecular_graphics 'SHELXTL (Sheldrick, 2008)'
_computing_publication_material 'SHELXTL (Sheldrick, 2008)'
_computing_structure_refinement 'SHELXL97 (Sheldrick, 2008)'
_computing_structure_solution 'SHELXS97 (Sheldrick, 2008)'
_diffrn_ambient_temperature 298(2)
_diffrn_detector_area_resol_mean 0
_diffrn_measured_fraction_theta_full 0.973
_diffrn_measured_fraction_theta_max 0.973
_diffrn_measurement_device_type 'Bruker SMART CCD area-detector'
_diffrn_measurement_method '\f and \w'
_diffrn_radiation_monochromator graphite
_diffrn_radiation_source 'fine-focus sealed tube'
_diffrn_radiation_type MoK\a
_diffrn_radiation_wavelength 0.71073
_diffrn_reflns_av_R_equivalents 0.0197
_diffrn_reflns_av_sigmaI/netI 0.0404
_diffrn_reflns_limit_h_max 11
_diffrn_reflns_limit_h_min -11
_diffrn_reflns_limit_k_max 12
_diffrn_reflns_limit_k_min -6
_diffrn_reflns_limit_l_max 12
_diffrn_reflns_limit_l_min -12
_diffrn_reflns_number 4908
_diffrn_reflns_theta_full 25.00
_diffrn_reflns_theta_max 25.00
_diffrn_reflns_theta_min 2.21
_diffrn_standards_decay_% 0
_diffrn_standards_interval_count 0
_diffrn_standards_interval_time 0
_diffrn_standards_number 0
_exptl_absorpt_coefficient_mu 0.299
_exptl_absorpt_correction_T_max 0.982
_exptl_absorpt_correction_T_min 0.926
_exptl_absorpt_correction_type multi-scan
_exptl_absorpt_process_details '(SADABS; Sheldrick, 1996)'
_exptl_crystal_colour red
_exptl_crystal_density_diffrn 1.362
_exptl_crystal_density_method 'not measured'
_exptl_crystal_description block
_exptl_crystal_F_000 404
_exptl_crystal_size_max 0.26
_exptl_crystal_size_mid 0.12
_exptl_crystal_size_min 0.06
_refine_diff_density_max 0.292
_refine_diff_density_min -0.350
_refine_ls_extinction_method none
_refine_ls_goodness_of_fit_ref 1.080
_refine_ls_hydrogen_treatment constr
_refine_ls_matrix_type full
_refine_ls_number_parameters 235
_refine_ls_number_reflns 3203
_refine_ls_number_restraints 0
_refine_ls_restrained_S_all 1.080
_refine_ls_R_factor_all 0.0667
_refine_ls_R_factor_gt 0.0551
_refine_ls_shift/su_max 0.000
_refine_ls_shift/su_mean 0.000
_refine_ls_structure_factor_coef Fsqd
_refine_ls_weighting_details 'calc w=1/[\s^2^(Fo^2^)+(0.0458P)^2^+1.1731P] where P=(Fo^2^+2Fc^2^)/3'
_refine_ls_weighting_scheme calc
_refine_ls_wR_factor_gt 0.1214
_refine_ls_wR_factor_ref 0.1464
_reflns_number_gt 2739
_reflns_number_total 3203
_reflns_threshold_expression I>2\s(I)
_cod_data_source_file cv2480.cif
_cod_data_source_block I
_cod_database_code 2220137
_cod_database_fobs_code 2220137

loop_
_symmetry_equiv_pos_as_xyz
'x, y, z'
'-x, -y, -z'

loop_
_atom_site_type_symbol
_atom_site_label
_atom_site_fract_x
_atom_site_fract_y
_atom_site_fract_z
_atom_site_U_iso_or_equiv
_atom_site_adp_type
_atom_site_calc_flag
_atom_site_refinement_flags
_atom_site_occupancy
O O1 0.4581(3) 0.6122(3) 0.2373(3) 0.0512(6) Uani d . 1
S S1 0.01324(10) 0.73341(11) 0.03936(9) 0.0504(3) Uani d . 1
S S2 0.11865(11) 0.48110(13) -0.35508(10) 0.0600(3) Uani d . 1
N N1 0.1593(3) 0.8366(3) 0.3342(3) 0.0427(6) Uani d . 1
N N2 0.3694(3) 0.7625(3) 0.4072(3) 0.0365(6) Uani d . 1
N N3 0.2786(3) 0.9126(3) 0.5845(3) 0.0425(6) Uani d . 1
C C1 0.2676(3) 0.8387(3) 0.4386(3) 0.0376(7) Uani d . 1
C C2 0.3656(3) 0.6767(3) 0.2579(3) 0.0355(7) Uani d . 1
C C3 0.2474(3) 0.6762(3) 0.1466(3) 0.0365(7) Uani d . 1
C C4 0.1518(3) 0.7530(3) 0.1913(3) 0.0392(7) Uani d . 1
C C5 0.2090(3) 0.5983(3) -0.0135(3) 0.0383(7) Uani d . 1
C C6 0.2920(4) 0.5025(4) -0.0928(4) 0.0468(8) Uani d . 1
H H6A 0.3231 0.4483 -0.0449 0.056 Uiso calc R 1
H H6B 0.3803 0.5643 -0.0824 0.056 Uiso calc R 1
C C7 0.2004(4) 0.3946(4) -0.2580(4) 0.0543(9) Uani d . 1
H H7A 0.1223 0.3216 -0.2682 0.065 Uiso calc R 1
H H7B 0.2629 0.3440 -0.3053 0.065 Uiso calc R 1
C C8 0.0051(4) 0.5529(4) -0.2501(4) 0.0485(8) Uani d . 1
H H8A -0.0263 0.6272 -0.2677 0.058 Uiso calc R 1
H H8B -0.0830 0.4741 -0.2862 0.058 Uiso calc R 1
C C9 0.0850(3) 0.6190(4) -0.0851(3) 0.0417(7) Uani d . 1
C C10 0.1465(4) 0.9449(5) 0.6117(4) 0.0597(10) Uani d . 1
H H10A 0.0584 0.8670 0.5301 0.072 Uiso calc R 1
H H10B 0.1404 1.0364 0.6168 0.072 Uiso calc R 1
C C11 0.1558(5) 0.9573(5) 0.7584(5) 0.0766(13) Uani d . 1
H H11A 0.0709 0.9837 0.7797 0.092 Uiso calc R 1
H H11B 0.1519 0.8624 0.7485 0.092 Uiso calc R 1
C C12 0.2958(5) 1.0705(5) 0.8881(4) 0.0795(14) Uani d . 1
H H12A 0.3021 1.0675 0.9774 0.095 Uiso calc R 1
H H12B 0.2931 1.1679 0.9086 0.095 Uiso calc R 1
C C13 0.4306(5) 1.0415(5) 0.8524(4) 0.0651(11) Uani d . 1
H H13A 0.5185 1.1213 0.9317 0.078 Uiso calc R 1
H H13B 0.4420 0.9512 0.8475 0.078 Uiso calc R 1
C C14 0.4149(4) 1.0284(4) 0.7049(4) 0.0490(8) Uani d . 1
H H14A 0.4121 1.1215 0.7127 0.059 Uiso calc R 1
H H14B 0.4998 1.0054 0.6812 0.059 Uiso calc R 1
C C15 0.4696(3) 0.7434(3) 0.5194(3) 0.0385(7) Uani d . 1
C C16 0.4120(4) 0.6656(4) 0.5735(4) 0.0446(8) Uani d . 1
H H16A 0.3100 0.6287 0.5416 0.053 Uiso calc R 1
C C17 0.5068(5) 0.6429(4) 0.6754(4) 0.0562(10) Uani d . 1
H H17A 0.4684 0.5906 0.7127 0.067 Uiso calc R 1
C C18 0.6570(5) 0.6964(5) 0.7224(4) 0.0635(11) Uani d . 1
H H18A 0.7202 0.6793 0.7904 0.076 Uiso calc R 1
C C19 0.7144(4) 0.7753(5) 0.6691(4) 0.0643(11) Uani d . 1
H H19A 0.8165 0.8127 0.7021 0.077 Uiso calc R 1
C C20 0.6205(4) 0.7991(4) 0.5661(4) 0.0515(9) Uani d . 1
H H20A 0.6588 0.8519 0.5291 0.062 Uiso calc R 1

loop_
_atom_site_aniso_label
_atom_site_aniso_U_11
_atom_site_aniso_U_22
_atom_site_aniso_U_33
_atom_site_aniso_U_12
_atom_site_aniso_U_13
_atom_site_aniso_U_23
O1 0.0471(14) 0.0719(16) 0.0425(13) 0.0345(13) 0.0203(11) 0.0300(12)
S1 0.0461(5) 0.0677(6) 0.0376(5) 0.0310(4) 0.0126(4) 0.0261(4)
S2 0.0618(6) 0.0872(8) 0.0411(5) 0.0310(5) 0.0237(4) 0.0367(5)
N1 0.0430(15) 0.0485(16) 0.0358(14) 0.0220(13) 0.0143(12) 0.0199(13)
N2 0.0329(13) 0.0464(15) 0.0336(13) 0.0116(12) 0.0110(11) 0.0244(12)
N3 0.0432(15) 0.0450(16) 0.0313(13) 0.0145(13) 0.0140(12) 0.0137(12)
C1 0.0368(16) 0.0380(17) 0.0366(16) 0.0102(14) 0.0130(13) 0.0193(14)
C2 0.0355(16) 0.0433(17) 0.0346(16) 0.0123(14) 0.0131(13) 0.0256(14)
C3 0.0319(16) 0.0394(17) 0.0366(16) 0.0078(13) 0.0124(13) 0.0196(14)
C4 0.0403(17) 0.0434(18) 0.0362(16) 0.0170(15) 0.0115(14) 0.0233(14)
C5 0.0342(16) 0.0437(18) 0.0369(16) 0.0110(14) 0.0121(13) 0.0219(14)
C6 0.0426(18) 0.056(2) 0.0397(18) 0.0184(16) 0.0161(15) 0.0229(16)
C7 0.052(2) 0.065(2) 0.0411(19) 0.0272(19) 0.0196(16) 0.0212(18)
C8 0.0454(19) 0.064(2) 0.0355(17) 0.0203(17) 0.0105(15) 0.0270(17)
C9 0.0394(17) 0.0490(19) 0.0356(17) 0.0146(15) 0.0129(14) 0.0217(15)
C10 0.050(2) 0.063(2) 0.049(2) 0.0232(19) 0.0186(17) 0.0146(18)
C11 0.084(3) 0.083(3) 0.061(3) 0.025(3) 0.048(2) 0.026(2)
C12 0.101(4) 0.087(3) 0.040(2) 0.035(3) 0.031(2) 0.021(2)
C13 0.073(3) 0.064(3) 0.0358(19) 0.020(2) 0.0086(18) 0.0164(18)
C14 0.052(2) 0.0406(19) 0.0397(18) 0.0122(16) 0.0104(16) 0.0147(15)
C15 0.0372(17) 0.0429(18) 0.0314(15) 0.0153(14) 0.0097(13) 0.0176(14)
C16 0.0477(19) 0.0467(19) 0.0401(18) 0.0159(16) 0.0159(15) 0.0234(16)
C17 0.078(3) 0.064(2) 0.044(2) 0.037(2) 0.0265(19) 0.0366(19)
C18 0.072(3) 0.084(3) 0.041(2) 0.047(2) 0.0161(19) 0.034(2)
C19 0.038(2) 0.085(3) 0.056(2) 0.021(2) 0.0055(17) 0.033(2)
C20 0.0413(19) 0.065(2) 0.048(2) 0.0136(17) 0.0137(16) 0.0320(18)

loop_
_atom_type_symbol
_atom_type_description
_atom_type_scat_dispersion_real
_atom_type_scat_dispersion_imag
_atom_type_scat_source
C C 0.0033 0.0016 'International Tables Vol C Tables 4.2.6.8 and 6.1.1.4'
H H 0.0000 0.0000 'International Tables Vol C Tables 4.2.6.8 and 6.1.1.4'
N N 0.0061 0.0033 'International Tables Vol C Tables 4.2.6.8 and 6.1.1.4'
O O 0.0106 0.0060 'International Tables Vol C Tables 4.2.6.8 and 6.1.1.4'
S S 0.1246 0.1234 'International Tables Vol C Tables 4.2.6.8 and 6.1.1.4'

loop_
_geom_angle_atom_site_label_1
_geom_angle_atom_site_label_2
_geom_angle_atom_site_label_3
_geom_angle
C4 S1 C9 91.31(15)
C7 S2 C8 97.82(16)
C1 N1 C4 115.4(3)
C1 N2 C2 122.6(2)
C1 N2 C15 121.4(2)
C2 N2 C15 115.1(2)
C1 N3 C10 117.7(3)
C1 N3 C14 120.9(3)
C10 N3 C14 111.8(3)
N1 C1 N3 119.5(3)
N1 C1 N2 122.9(3)
N3 C1 N2 117.5(3)
O1 C2 C3 126.9(3)
O1 C2 N2 119.6(3)
C3 C2 N2 113.5(3)
C4 C3 C2 118.4(3)
C4 C3 C5 113.6(3)
C2 C3 C5 127.9(3)
N1 C4 C3 127.1(3)
N1 C4 S1 121.6(2)
C3 C4 S1 111.2(2)
C9 C5 C3 111.4(3)
C9 C5 C6 123.9(3)
C3 C5 C6 124.7(3)
C5 C6 C7 112.8(3)
C5 C6 H6A 109.0
C7 C6 H6A 109.0
C5 C6 H6B 109.0
C7 C6 H6B 109.0
H6A C6 H6B 107.8
C6 C7 S2 113.1(3)
C6 C7 H7A 109.0
S2 C7 H7A 109.0
C6 C7 H7B 109.0
S2 C7 H7B 109.0
H7A C7 H7B 107.8
C9 C8 S2 112.4(2)
C9 C8 H8A 109.1
S2 C8 H8A 109.1
C9 C8 H8B 109.1
S2 C8 H8B 109.1
H8A C8 H8B 107.9
C5 C9 C8 128.4(3)
C5 C9 S1 112.4(2)
C8 C9 S1 119.1(2)
N3 C10 C11 108.7(3)
N3 C10 H10A 109.9
C11 C10 H10A 109.9
N3 C10 H10B 109.9
C11 C10 H10B 109.9
H10A C10 H10B 108.3
C12 C11 C10 112.3(4)
C12 C11 H11A 109.1
C10 C11 H11A 109.1
C12 C11 H11B 109.1
C10 C11 H11B 109.1
H11A C11 H11B 107.9
C11 C12 C13 110.6(3)
C11 C12 H12A 109.5
C13 C12 H12A 109.5
C11 C12 H12B 109.5
C13 C12 H12B 109.5
H12A C12 H12B 108.1
C14 C13 C12 110.4(3)
C14 C13 H13A 109.6
C12 C13 H13A 109.6
C14 C13 H13B 109.6
C12 C13 H13B 109.6
H13A C13 H13B 108.1
N3 C14 C13 110.4(3)
N3 C14 H14A 109.6
C13 C14 H14A 109.6
N3 C14 H14B 109.6
C13 C14 H14B 109.6
H14A C14 H14B 108.1
C16 C15 C20 121.0(3)
C16 C15 N2 119.3(3)
C20 C15 N2 119.7(3)
C15 C16 C17 119.3(3)
C15 C16 H16A 120.4
C17 C16 H16A 120.4
C18 C17 C16 120.7(4)
C18 C17 H17A 119.6
C16 C17 H17A 119.6
C17 C18 C19 119.9(3)
C17 C18 H18A 120.1
C19 C18 H18A 120.1
C18 C19 C20 120.2(4)
C18 C19 H19A 119.9
C20 C19 H19A 119.9
C15 C20 C19 118.9(4)
C15 C20 H20A 120.5
C19 C20 H20A 120.5

loop_
_geom_bond_atom_site_label_1
_geom_bond_atom_site_label_2
_geom_bond_distance
O1 C2 1.221(4)
S1 C4 1.729(3)
S1 C9 1.748(3)
S2 C7 1.804(4)
S2 C8 1.806(3)
N1 C1 1.313(4)
N1 C4 1.361(4)
N2 C1 1.390(4)
N2 C2 1.433(4)
N2 C15 1.456(4)
N3 C1 1.369(4)
N3 C10 1.462(4)
N3 C14 1.468(4)
C2 C3 1.426(4)
C3 C4 1.372(4)
C3 C5 1.440(4)
C5 C9 1.360(4)
C5 C6 1.502(4)
C6 C7 1.513(5)
C6 H6A 0.9700
C6 H6B 0.9700
C7 H7A 0.9700
C7 H7B 0.9700
C8 C9 1.495(4)
C8 H8A 0.9700
C8 H8B 0.9700
C10 C11 1.512(6)
C10 H10A 0.9700
C10 H10B 0.9700
C11 C12 1.508(6)
C11 H11A 0.9700
C11 H11B 0.9700
C12 C13 1.514(6)
C12 H12A 0.9700
C12 H12B 0.9700
C13 C14 1.503(5)
C13 H13A 0.9700
C13 H13B 0.9700
C14 H14A 0.9700
C14 H14B 0.9700
C15 C16 1.374(5)
C15 C20 1.379(5)
C16 C17 1.375(5)
C16 H16A 0.9300
C17 C18 1.369(6)
C17 H17A 0.9300
C18 C19 1.375(6)
C18 H18A 0.9300
C19 C20 1.388(5)
C19 H19A 0.9300
C20 H20A 0.9300

loop_
_geom_contact_atom_site_label_1
_geom_contact_atom_site_label_2
_geom_contact_distance
_geom_contact_site_symmetry_2
_geom_contact_publ_flag
S2 S2 3.590(2) 2_564 n

loop_
_geom_hbond_atom_site_label_D
_geom_hbond_atom_site_label_H
_geom_hbond_atom_site_label_A
_geom_hbond_site_symmetry_A
_geom_hbond_distance_DH
_geom_hbond_distance_HA
_geom_hbond_distance_DA
_geom_hbond_angle_DHA
C7 H7B O1 2_665 0.97 2.56 3.321(5) 136

loop_
_geom_torsion_atom_site_label_1
_geom_torsion_atom_site_label_2
_geom_torsion_atom_site_label_3
_geom_torsion_atom_site_label_4
_geom_torsion
C4 N1 C1 N3 -176.1(3)
C4 N1 C1 N2 0.6(5)
C10 N3 C1 N1 19.5(5)
C14 N3 C1 N1 -124.1(3)
C10 N3 C1 N2 -157.4(3)
C14 N3 C1 N2 59.1(4)
C2 N2 C1 N1 0.9(5)
C15 N2 C1 N1 -167.9(3)
C2 N2 C1 N3 177.6(3)
C15 N2 C1 N3 8.9(4)
C1 N2 C2 O1 179.9(3)
C15 N2 C2 O1 -10.6(4)
C1 N2 C2 C3 -0.7(4)
C15 N2 C2 C3 168.7(3)
O1 C2 C3 C4 178.4(3)
N2 C2 C3 C4 -0.9(4)
O1 C2 C3 C5 1.4(5)
N2 C2 C3 C5 -177.9(3)
C1 N1 C4 C3 -2.5(5)
C1 N1 C4 S1 178.2(2)
C2 C3 C4 N1 2.7(5)
C5 C3 C4 N1 -179.9(3)
C2 C3 C4 S1 -177.9(2)
C5 C3 C4 S1 -0.5(4)
C9 S1 C4 N1 -180.0(3)
C9 S1 C4 C3 0.6(3)
C4 C3 C5 C9 0.1(4)
C2 C3 C5 C9 177.2(3)
C4 C3 C5 C6 -178.2(3)
C2 C3 C5 C6 -1.1(5)
C9 C5 C6 C7 -18.4(5)
C3 C5 C6 C7 159.7(3)
C5 C6 C7 S2 52.2(4)
C8 S2 C7 C6 -61.9(3)
C7 S2 C8 C9 42.6(3)
C3 C5 C9 C8 -177.1(3)
C6 C5 C9 C8 1.1(6)
C3 C5 C9 S1 0.3(4)
C6 C5 C9 S1 178.6(3)
S2 C8 C9 C5 -18.4(5)
S2 C8 C9 S1 164.27(19)
C4 S1 C9 C5 -0.5(3)
C4 S1 C9 C8 177.2(3)
C1 N3 C10 C11 153.3(3)
C14 N3 C10 C11 -60.0(4)
N3 C10 C11 C12 56.0(5)
C10 C11 C12 C13 -53.2(5)
C11 C12 C13 C14 52.7(5)
C1 N3 C14 C13 -153.0(3)
C10 N3 C14 C13 61.5(4)
C12 C13 C14 N3 -56.6(4)
C1 N2 C15 C16 62.8(4)
C2 N2 C15 C16 -106.7(3)
C1 N2 C15 C20 -119.3(3)
C2 N2 C15 C20 71.1(4)
C20 C15 C16 C17 -0.2(5)
N2 C15 C16 C17 177.6(3)
C15 C16 C17 C18 -0.3(5)
C16 C17 C18 C19 0.8(6)
C17 C18 C19 C20 -0.9(6)
C16 C15 C20 C19 0.1(5)
N2 C15 C20 C19 -177.7(3)
C18 C19 C20 C15 0.4(6)

loop_
_cod_related_entry_id
_cod_related_entry_database
_cod_related_entry_code
1 ChemSpider 24741229
